data_7204675
loop_
_publ_author_name
'Michael Schmittel'
'Mukul Lal'
'Marc Schlosser'
'Hans-J\"org Deiseroth'

_publ_section_title
;
 Unusual ladder-like supramolecular arrangement by cooperative effect
 of bifurcated O--HO hydrogen bonding in crystals of racemic
 4-ferrocenylbutan-1,2-diol
;
_journal_issue 50
_journal_name_full CrystEngComm
_journal_page_first 294
_journal_page_last 299
_journal_paper_doi 10.1039/b304427k
_journal_volume 5
_journal_year 2003
_chemical_formula_moiety C14H18FeO2
_chemical_formula_sum 'C14 H18 Fe O2'
_chemical_formula_weight 274.13
_space_group_IT_number 14
_symmetry_cell_setting monoclinic
_symmetry_space_group_name_Hall '-P 2ybc'
_symmetry_space_group_name_H-M 'P 1 21/c 1'
_atom_sites_solution_hydrogens geom
_atom_sites_solution_primary direct
_atom_sites_solution_secondary difmap
_audit_creation_method SHELXL-97
_cell_angle_alpha 90.00
_cell_angle_beta 97.460(8)
_cell_angle_gamma 90.00
_cell_formula_units_Z 4
_cell_length_a 15.2583(10)
_cell_length_b 9.7626(8)
_cell_length_c 8.2940(5)
_cell_measurement_reflns_used 8000
_cell_measurement_temperature 173(2)
_cell_measurement_theta_max 31.6
_cell_measurement_theta_min 3.25
_cell_volume 1225.02(15)
_computing_cell_refinement 'CELL/SELECT (STOE IPDS-Software, 1999)'
_computing_data_collection 'EXPOSE (STOE IPDS-Software, 1999)'
_computing_data_reduction 'X-RED (STOE, 1999)'
_computing_molecular_graphics 'DIAMOND 2.1 (Crystal Impact, 1999)'
_computing_structure_refinement 'SHELXL-97 (Sheldrick, 1997)'
_computing_structure_solution 'SHELXS-97 (Sheldrick, 1997)'
_diffrn_ambient_temperature 173(2)
_diffrn_measured_fraction_theta_full 0.945
_diffrn_measured_fraction_theta_max 0.945
_diffrn_measurement_device_type 'STOE IPDS'
_diffrn_measurement_method '170 exposures, \D\f=1.3\%'
_diffrn_radiation_monochromator graphite
_diffrn_radiation_source 'fine-focus sealed tube'
_diffrn_radiation_type MoK\a
_diffrn_radiation_wavelength 0.71073
_diffrn_reflns_av_R_equivalents 0.0294
_diffrn_reflns_av_sigmaI/netI 0.0216
_diffrn_reflns_limit_h_max 22
_diffrn_reflns_limit_h_min -22
_diffrn_reflns_limit_k_max 14
_diffrn_reflns_limit_k_min -14
_diffrn_reflns_limit_l_max 12
_diffrn_reflns_limit_l_min -12
_diffrn_reflns_number 17434
_diffrn_reflns_theta_full 31.65
_diffrn_reflns_theta_max 31.65
_diffrn_reflns_theta_min 3.24
_exptl_absorpt_coefficient_mu 1.217
_exptl_absorpt_correction_T_max 0.8898
_exptl_absorpt_correction_T_min 0.6787
_exptl_absorpt_correction_type numerical
_exptl_crystal_colour orange
_exptl_crystal_density_diffrn 1.486
_exptl_crystal_density_method 'not measured'
_exptl_crystal_description prism
_exptl_crystal_F_000 576
_exptl_crystal_size_max 0.47
_exptl_crystal_size_mid 0.24
_exptl_crystal_size_min 0.17
_refine_diff_density_max 0.414
_refine_diff_density_min -0.429
_refine_diff_density_rms 0.059
_refine_ls_extinction_coef 0.0039(7)
_refine_ls_extinction_expression Fc^*^=kFc[1+0.001xFc^2^\l^3^/sin(2\q)]^-1/4^
_refine_ls_extinction_method SHELXL
_refine_ls_goodness_of_fit_ref 1.050
_refine_ls_hydrogen_treatment mixed
_refine_ls_matrix_type full
_refine_ls_number_parameters 159
_refine_ls_number_reflns 3912
_refine_ls_number_restraints 0
_refine_ls_restrained_S_all 1.050
_refine_ls_R_factor_all 0.0354
_refine_ls_R_factor_gt 0.0270
_refine_ls_shift/su_max 0.003
_refine_ls_shift/su_mean 0.000
_refine_ls_structure_factor_coef Fsqd
_refine_ls_weighting_details 'calc w=1/[\s^2^(Fo^2^)+(0.0401P)^2^+0.2061P] where P=(Fo^2^+2Fc^2^)/3'
_refine_ls_weighting_scheme calc
_refine_ls_wR_factor_gt 0.0674
_refine_ls_wR_factor_ref 0.0697
_reflns_number_gt 3211
_reflns_number_total 3912
_reflns_threshold_expression >2sigma(I)
_cod_data_source_file b304427k.txt
_cod_data_source_block C14H18FeO2
_cod_original_sg_symbol_H-M P21/c
_cod_database_code 7204675

loop_
_symmetry_equiv_pos_as_xyz
'x, y, z'
'-x, y+1/2, -z+1/2'
'-x, -y, -z'
'x, -y-1/2, z-1/2'

loop_
_atom_site_label
_atom_site_type_symbol
_atom_site_fract_x
_atom_site_fract_y
_atom_site_fract_z
_atom_site_U_iso_or_equiv
_atom_site_adp_type
_atom_site_occupancy
_atom_site_symmetry_multiplicity
_atom_site_calc_flag
_atom_site_refinement_flags
_atom_site_disorder_assembly
_atom_site_disorder_group
Fe1 Fe 0.660610(11) 0.986786(15) 0.22362(2) 0.01567(6) Uani 1 1 d . . .
O1 O 1.03194(6) 1.14830(10) 0.85685(12) 0.0277(2) Uani 1 1 d . . .
H1 H 1.0431 1.1332 0.9571 0.042 Uiso 1 1 calc R . .
O2 O 0.93529(7) 0.88412(9) 0.81123(11) 0.0248(2) Uani 1 1 d . . .
H2 H 0.9389 0.8124 0.7565 0.037 Uiso 1 1 calc R . .
C1 C 0.93987(8) 1.12788(12) 0.80606(17) 0.0247(3) Uani 1 1 d . . .
H1A H 0.9159 1.2082 0.7421 0.030 Uiso 1 1 calc R . .
H1B H 0.9086 1.1208 0.9032 0.030 Uiso 1 1 calc R . .
C2 C 0.92232(8) 0.99960(11) 0.70386(15) 0.0185(2) Uani 1 1 d . . .
H2A H 0.9655 0.9948 0.6231 0.022 Uiso 1 1 calc R . .
C3 C 0.82847(8) 1.00227(11) 0.61359(15) 0.0195(2) Uani 1 1 d . . .
H3A H 0.7861 1.0083 0.6942 0.023 Uiso 1 1 calc R . .
H3B H 0.8212 1.0856 0.5452 0.023 Uiso 1 1 calc R . .
C4 C 0.80562(8) 0.87704(11) 0.50588(15) 0.0191(2) Uani 1 1 d . . .
H4A H 0.8458 0.8738 0.4214 0.023 Uiso 1 1 calc R . .
H4B H 0.8158 0.7933 0.5731 0.023 Uiso 1 1 calc R . .
C5 C 0.71169(7) 0.87710(10) 0.42440(14) 0.0162(2) Uani 1 1 d . . .
C6 C 0.64060(8) 0.96299(12) 0.46103(15) 0.0196(2) Uani 1 1 d . . .
H6 H 0.6445 1.0323 0.5420 0.024 Uiso 1 1 calc R . .
C7 C 0.56275(8) 0.92627(13) 0.35446(16) 0.0239(2) Uani 1 1 d . . .
H7 H 0.5061 0.9674 0.3519 0.029 Uiso 1 1 calc R . .
C8 C 0.58487(8) 0.81754(12) 0.25303(16) 0.0233(2) Uani 1 1 d . . .
H8 H 0.5457 0.7729 0.1713 0.028 Uiso 1 1 calc R . .
C9 C 0.67640(8) 0.78754(10) 0.29600(14) 0.0191(2) Uani 1 1 d . . .
H9 H 0.7086 0.7192 0.2472 0.023 Uiso 1 1 calc R . .
C10 C 0.63573(10) 1.04509(15) -0.01437(17) 0.0309(3) Uani 1 1 d . . .
H10 H 0.5952 1.0028 -0.0960 0.037 Uiso 1 1 calc R . .
C11 C 0.72630(10) 1.01104(12) 0.02614(17) 0.0255(3) Uani 1 1 d . . .
H11 H 0.7572 0.9422 -0.0246 0.031 Uiso 1 1 calc R . .
C12 C 0.76298(10) 1.09732(13) 0.15530(18) 0.0287(3) Uani 1 1 d . . .
H12 H 0.8224 1.0959 0.2064 0.034 Uiso 1 1 calc R . .
C13 C 0.69520(12) 1.18618(13) 0.19475(19) 0.0354(3) Uani 1 1 d . . .
H13 H 0.7013 1.2548 0.2767 0.042 Uiso 1 1 calc R . .
C14 C 0.61667(11) 1.15418(15) 0.0897(2) 0.0372(4) Uani 1 1 d . . .
H14 H 0.5610 1.1980 0.0890 0.045 Uiso 1 1 calc R . .

loop_
_atom_site_aniso_label
_atom_site_aniso_U_11
_atom_site_aniso_U_22
_atom_site_aniso_U_33
_atom_site_aniso_U_23
_atom_site_aniso_U_13
_atom_site_aniso_U_12
Fe1 0.01936(9) 0.01425(8) 0.01325(9) 0.00116(5) 0.00157(6) 0.00023(5)
O1 0.0266(4) 0.0307(4) 0.0231(5) 0.0041(4) -0.0069(4) -0.0110(4)
O2 0.0357(5) 0.0184(4) 0.0178(4) 0.0004(3) -0.0061(4) 0.0035(3)
C1 0.0236(6) 0.0201(5) 0.0281(7) -0.0026(4) -0.0055(5) -0.0022(4)
C2 0.0185(5) 0.0200(5) 0.0160(5) 0.0016(4) -0.0014(4) -0.0012(4)
C3 0.0196(5) 0.0189(5) 0.0187(5) -0.0005(4) -0.0022(4) 0.0005(4)
C4 0.0186(5) 0.0200(5) 0.0178(6) -0.0021(4) -0.0014(4) 0.0020(4)
C5 0.0196(5) 0.0164(4) 0.0124(5) 0.0011(3) 0.0008(4) -0.0003(3)
C6 0.0200(5) 0.0250(5) 0.0142(5) -0.0004(4) 0.0029(4) 0.0012(4)
C7 0.0175(5) 0.0331(6) 0.0213(6) 0.0031(5) 0.0027(5) -0.0015(4)
C8 0.0242(5) 0.0240(5) 0.0207(6) 0.0023(4) -0.0015(5) -0.0087(4)
C9 0.0266(5) 0.0134(4) 0.0169(5) 0.0011(3) 0.0006(4) -0.0023(4)
C10 0.0392(7) 0.0334(6) 0.0182(6) 0.0104(5) -0.0029(6) -0.0019(5)
C11 0.0379(7) 0.0209(5) 0.0198(6) 0.0027(4) 0.0115(5) -0.0014(4)
C12 0.0326(7) 0.0255(6) 0.0284(7) 0.0040(5) 0.0060(6) -0.0116(5)
C13 0.0625(10) 0.0135(5) 0.0331(8) -0.0002(5) 0.0173(7) -0.0060(5)
C14 0.0446(8) 0.0286(6) 0.0400(9) 0.0188(6) 0.0113(7) 0.0158(6)

loop_
_atom_type_symbol
_atom_type_description
_atom_type_scat_dispersion_real
_atom_type_scat_dispersion_imag
_atom_type_scat_source
C C 0.0033 0.0016 'International Tables Vol C Tables 4.2.6.8 and 6.1.1.4'
H H 0.0000 0.0000 'International Tables Vol C Tables 4.2.6.8 and 6.1.1.4'
O O 0.0106 0.0060 'International Tables Vol C Tables 4.2.6.8 and 6.1.1.4'
Fe Fe 0.3463 0.8444 'International Tables Vol C Tables 4.2.6.8 and 6.1.1.4'

loop_
_geom_angle_atom_site_label_1
_geom_angle_atom_site_label_2
_geom_angle_atom_site_label_3
_geom_angle
_geom_angle_site_symmetry_1
_geom_angle_site_symmetry_3
_geom_angle_publ_flag
C12 Fe1 C13 40.77(6) . . ?
C12 Fe1 C14 68.54(6) . . ?
C13 Fe1 C14 40.80(7) . . ?
C12 Fe1 C9 121.39(6) . . ?
C13 Fe1 C9 157.22(6) . . ?
C14 Fe1 C9 160.35(6) . . ?
C12 Fe1 C11 40.71(5) . . ?
C13 Fe1 C11 68.51(6) . . ?
C14 Fe1 C11 68.36(6) . . ?
C9 Fe1 C11 107.16(5) . . ?
C12 Fe1 C10 68.70(6) . . ?
C13 Fe1 C10 68.83(6) . . ?
C14 Fe1 C10 40.85(6) . . ?
C9 Fe1 C10 123.37(5) . . ?
C11 Fe1 C10 40.65(6) . . ?
C12 Fe1 C7 160.00(6) . . ?
C13 Fe1 C7 123.81(6) . . ?
C14 Fe1 C7 108.03(6) . . ?
C9 Fe1 C7 68.58(5) . . ?
C11 Fe1 C7 158.12(6) . . ?
C10 Fe1 C7 122.47(6) . . ?
C12 Fe1 C6 122.92(5) . . ?
C13 Fe1 C6 107.15(6) . . ?
C14 Fe1 C6 122.40(6) . . ?
C9 Fe1 C6 68.60(5) . . ?
C11 Fe1 C6 159.37(6) . . ?
C10 Fe1 C6 158.49(6) . . ?
C7 Fe1 C6 40.98(5) . . ?
C12 Fe1 C5 106.17(5) . . ?
C13 Fe1 C5 121.19(6) . . ?
C14 Fe1 C5 157.77(6) . . ?
C9 Fe1 C5 40.90(4) . . ?
C11 Fe1 C5 122.58(5) . . ?
C10 Fe1 C5 159.32(6) . . ?
C7 Fe1 C5 69.15(5) . . ?
C6 Fe1 C5 41.04(5) . . ?
C12 Fe1 C8 157.57(6) . . ?
C13 Fe1 C8 160.46(6) . . ?
C14 Fe1 C8 124.08(6) . . ?
C9 Fe1 C8 40.82(5) . . ?
C11 Fe1 C8 122.15(5) . . ?
C10 Fe1 C8 107.63(5) . . ?
C7 Fe1 C8 40.66(5) . . ?
C6 Fe1 C8 68.70(5) . . ?
C5 Fe1 C8 69.04(5) . . ?
C1 O1 H1 109.5 . . ?
C2 O2 H2 109.5 . . ?
O1 C1 C2 112.08(11) . . ?
O1 C1 H1A 109.2 . . ?
C2 C1 H1A 109.2 . . ?
O1 C1 H1B 109.2 . . ?
C2 C1 H1B 109.2 . . ?
H1A C1 H1B 107.9 . . ?
O2 C2 C1 107.57(10) . . ?
O2 C2 C3 111.26(9) . . ?
C1 C2 C3 110.25(9) . . ?
O2 C2 H2A 109.2 . . ?
C1 C2 H2A 109.2 . . ?
C3 C2 H2A 109.2 . . ?
C4 C3 C2 113.66(9) . . ?
C4 C3 H3A 108.8 . . ?
C2 C3 H3A 108.8 . . ?
C4 C3 H3B 108.8 . . ?
C2 C3 H3B 108.8 . . ?
H3A C3 H3B 107.7 . . ?
C5 C4 C3 113.24(9) . . ?
C5 C4 H4A 108.9 . . ?
C3 C4 H4A 108.9 . . ?
C5 C4 H4B 108.9 . . ?
C3 C4 H4B 108.9 . . ?
H4A C4 H4B 107.7 . . ?
C9 C5 C6 107.07(10) . . ?
C9 C5 C4 125.47(10) . . ?
C6 C5 C4 127.45(10) . . ?
C9 C5 Fe1 69.31(6) . . ?
C6 C5 Fe1 69.39(6) . . ?
C4 C5 Fe1 127.30(8) . . ?
C7 C6 C5 108.22(10) . . ?
C7 C6 Fe1 69.48(7) . . ?
C5 C6 Fe1 69.57(7) . . ?
C7 C6 H6 125.9 . . ?
C5 C6 H6 125.9 . . ?
Fe1 C6 H6 126.6 . . ?
C8 C7 C6 108.09(11) . . ?
C8 C7 Fe1 69.86(7) . . ?
C6 C7 Fe1 69.54(7) . . ?
C8 C7 H7 126.0 . . ?
C6 C7 H7 126.0 . . ?
Fe1 C7 H7 126.2 . . ?
C7 C8 C9 107.79(10) . . ?
C7 C8 Fe1 69.47(7) . . ?
C9 C8 Fe1 69.28(6) . . ?
C7 C8 H8 126.1 . . ?
C9 C8 H8 126.1 . . ?
Fe1 C8 H8 126.7 . . ?
C8 C9 C5 108.83(11) . . ?
C8 C9 Fe1 69.90(6) . . ?
C5 C9 Fe1 69.79(6) . . ?
C8 C9 H9 125.6 . . ?
C5 C9 H9 125.6 . . ?
Fe1 C9 H9 126.3 . . ?
C11 C10 C14 107.52(13) . . ?
C11 C10 Fe1 69.67(8) . . ?
C14 C10 Fe1 69.49(8) . . ?
C11 C10 H10 126.2 . . ?
C14 C10 H10 126.2 . . ?
Fe1 C10 H10 126.2 . . ?
C10 C11 C12 108.43(13) . . ?
C10 C11 Fe1 69.67(8) . . ?
C12 C11 Fe1 69.51(8) . . ?
C10 C11 H11 125.8 . . ?
C12 C11 H11 125.8 . . ?
Fe1 C11 H11 126.6 . . ?
C11 C12 C13 107.99(13) . . ?
C11 C12 Fe1 69.78(8) . . ?
C13 C12 Fe1 69.65(8) . . ?
C11 C12 H12 126.0 . . ?
C13 C12 H12 126.0 . . ?
Fe1 C12 H12 126.1 . . ?
C12 C13 C14 107.79(13) . . ?
C12 C13 Fe1 69.59(7) . . ?
C14 C13 Fe1 69.62(7) . . ?
C12 C13 H13 126.1 . . ?
C14 C13 H13 126.1 . . ?
Fe1 C13 H13 126.3 . . ?
C13 C14 C10 108.27(13) . . ?
C13 C14 Fe1 69.58(7) . . ?
C10 C14 Fe1 69.66(7) . . ?
C13 C14 H14 125.9 . . ?
C10 C14 H14 125.9 . . ?
Fe1 C14 H14 126.5 . . ?

loop_
_geom_bond_atom_site_label_1
_geom_bond_atom_site_label_2
_geom_bond_distance
_geom_bond_site_symmetry_2
_geom_bond_publ_flag
Fe1 C12 2.0384(13) . ?
Fe1 C13 2.0392(12) . ?
Fe1 C14 2.0398(13) . ?
Fe1 C9 2.0407(10) . ?
Fe1 C11 2.0420(14) . ?
Fe1 C10 2.0420(13) . ?
Fe1 C7 2.0438(13) . ?
Fe1 C6 2.0446(12) . ?
Fe1 C5 2.0470(11) . ?
Fe1 C8 2.0490(12) . ?
O1 C1 1.4272(15) . ?
O1 H1 0.8400 . ?
O2 C2 1.4344(14) . ?
O2 H2 0.8400 . ?
C1 C2 1.5165(16) . ?
C1 H1A 0.9900 . ?
C1 H1B 0.9900 . ?
C2 C3 1.5276(16) . ?
C2 H2A 1.0000 . ?
C3 C4 1.5275(15) . ?
C3 H3A 0.9900 . ?
C3 H3B 0.9900 . ?
C4 C5 1.5031(15) . ?
C4 H4A 0.9900 . ?
C4 H4B 0.9900 . ?
C5 C9 1.4282(15) . ?
C5 C6 1.4343(16) . ?
C6 C7 1.4312(16) . ?
C6 H6 0.9500 . ?
C7 C8 1.4220(19) . ?
C7 H7 0.9500 . ?
C8 C9 1.4261(17) . ?
C8 H8 0.9500 . ?
C9 H9 0.9500 . ?
C10 C11 1.419(2) . ?
C10 C14 1.424(2) . ?
C10 H10 0.9500 . ?
C11 C12 1.4194(19) . ?
C11 H11 0.9500 . ?
C12 C13 1.420(2) . ?
C12 H12 0.9500 . ?
C13 C14 1.422(2) . ?
C13 H13 0.9500 . ?
C14 H14 0.9500 . ?

loop_
_geom_hbond_atom_site_label_D
_geom_hbond_atom_site_label_H
_geom_hbond_atom_site_label_A
_geom_hbond_distance_DH
_geom_hbond_distance_HA
_geom_hbond_distance_DA
_geom_hbond_angle_DHA
_geom_hbond_site_symmetry_A
O1 H1 O2 0.84 1.91 2.7516(13) 174.6 3_777
O2 H2 O1 0.84 1.94 2.7703(13) 170.5 2_746

loop_
_geom_torsion_atom_site_label_1
_geom_torsion_atom_site_label_2
_geom_torsion_atom_site_label_3
_geom_torsion_atom_site_label_4
_geom_torsion
_geom_torsion_site_symmetry_1
_geom_torsion_site_symmetry_2
_geom_torsion_site_symmetry_3
_geom_torsion_site_symmetry_4
_geom_torsion_publ_flag
O1 C1 C2 O2 74.37(14) . . . . ?
O1 C1 C2 C3 -164.15(10) . . . . ?
O2 C2 C3 C4 -61.38(14) . . . . ?
C1 C2 C3 C4 179.35(11) . . . . ?
C2 C3 C4 C5 177.01(10) . . . . ?
C3 C4 C5 C9 168.16(11) . . . . ?
C3 C4 C5 C6 -13.19(17) . . . . ?
C3 C4 C5 Fe1 78.31(13) . . . . ?
C12 Fe1 C5 C9 -119.58(8) . . . . ?
C13 Fe1 C5 C9 -161.31(8) . . . . ?
C14 Fe1 C5 C9 167.73(15) . . . . ?
C11 Fe1 C5 C9 -78.28(8) . . . . ?
C10 Fe1 C5 C9 -47.21(17) . . . . ?
C7 Fe1 C5 C9 80.95(8) . . . . ?
C6 Fe1 C5 C9 118.51(10) . . . . ?
C8 Fe1 C5 C9 37.28(8) . . . . ?
C12 Fe1 C5 C6 121.91(7) . . . . ?
C13 Fe1 C5 C6 80.18(9) . . . . ?
C14 Fe1 C5 C6 49.22(17) . . . . ?
C9 Fe1 C5 C6 -118.51(10) . . . . ?
C11 Fe1 C5 C6 163.21(7) . . . . ?
C10 Fe1 C5 C6 -165.72(14) . . . . ?
C7 Fe1 C5 C6 -37.56(7) . . . . ?
C8 Fe1 C5 C6 -81.22(8) . . . . ?
C12 Fe1 C5 C4 -0.10(11) . . . . ?
C13 Fe1 C5 C4 -41.84(12) . . . . ?
C14 Fe1 C5 C4 -72.80(19) . . . . ?
C9 Fe1 C5 C4 119.47(13) . . . . ?
C11 Fe1 C5 C4 41.19(11) . . . . ?
C10 Fe1 C5 C4 72.27(18) . . . . ?
C7 Fe1 C5 C4 -159.57(11) . . . . ?
C6 Fe1 C5 C4 -122.02(12) . . . . ?
C8 Fe1 C5 C4 156.76(11) . . . . ?
C9 C5 C6 C7 -0.41(13) . . . . ?
C4 C5 C6 C7 -179.25(11) . . . . ?
Fe1 C5 C6 C7 58.91(8) . . . . ?
C9 C5 C6 Fe1 -59.32(8) . . . . ?
C4 C5 C6 Fe1 121.84(12) . . . . ?
C12 Fe1 C6 C7 164.08(8) . . . . ?
C13 Fe1 C6 C7 122.19(8) . . . . ?
C14 Fe1 C6 C7 80.13(9) . . . . ?
C9 Fe1 C6 C7 -81.55(8) . . . . ?
C11 Fe1 C6 C7 -163.39(12) . . . . ?
C10 Fe1 C6 C7 46.54(17) . . . . ?
C5 Fe1 C6 C7 -119.71(10) . . . . ?
C8 Fe1 C6 C7 -37.57(7) . . . . ?
C12 Fe1 C6 C5 -76.21(8) . . . . ?
C13 Fe1 C6 C5 -118.10(8) . . . . ?
C14 Fe1 C6 C5 -160.16(8) . . . . ?
C9 Fe1 C6 C5 38.17(6) . . . . ?
C11 Fe1 C6 C5 -43.68(16) . . . . ?
C10 Fe1 C6 C5 166.25(13) . . . . ?
C7 Fe1 C6 C5 119.71(10) . . . . ?
C8 Fe1 C6 C5 82.14(7) . . . . ?
C5 C6 C7 C8 0.48(14) . . . . ?
Fe1 C6 C7 C8 59.44(9) . . . . ?
C5 C6 C7 Fe1 -58.96(8) . . . . ?
C12 Fe1 C7 C8 -161.65(14) . . . . ?
C13 Fe1 C7 C8 163.95(8) . . . . ?
C14 Fe1 C7 C8 121.69(8) . . . . ?
C9 Fe1 C7 C8 -37.73(7) . . . . ?
C11 Fe1 C7 C8 44.99(16) . . . . ?
C10 Fe1 C7 C8 79.06(9) . . . . ?
C6 Fe1 C7 C8 -119.33(10) . . . . ?
C5 Fe1 C7 C8 -81.72(7) . . . . ?
C12 Fe1 C7 C6 -42.32(18) . . . . ?
C13 Fe1 C7 C6 -76.72(9) . . . . ?
C14 Fe1 C7 C6 -118.98(8) . . . . ?
C9 Fe1 C7 C6 81.60(7) . . . . ?
C11 Fe1 C7 C6 164.32(12) . . . . ?
C10 Fe1 C7 C6 -161.61(7) . . . . ?
C5 Fe1 C7 C6 37.61(7) . . . . ?
C8 Fe1 C7 C6 119.33(10) . . . . ?
C6 C7 C8 C9 -0.36(14) . . . . ?
Fe1 C7 C8 C9 58.88(8) . . . . ?
C6 C7 C8 Fe1 -59.24(9) . . . . ?
C12 Fe1 C8 C7 163.60(13) . . . . ?
C13 Fe1 C8 C7 -43.37(19) . . . . ?
C14 Fe1 C8 C7 -77.65(9) . . . . ?
C9 Fe1 C8 C7 119.36(10) . . . . ?
C11 Fe1 C8 C7 -161.87(7) . . . . ?
C10 Fe1 C8 C7 -119.64(8) . . . . ?
C6 Fe1 C8 C7 37.86(7) . . . . ?
C5 Fe1 C8 C7 82.01(8) . . . . ?
C12 Fe1 C8 C9 44.24(17) . . . . ?
C13 Fe1 C8 C9 -162.73(15) . . . . ?
C14 Fe1 C8 C9 162.99(8) . . . . ?
C11 Fe1 C8 C9 78.77(9) . . . . ?
C10 Fe1 C8 C9 121.00(8) . . . . ?
C7 Fe1 C8 C9 -119.36(10) . . . . ?
C6 Fe1 C8 C9 -81.51(8) . . . . ?
C5 Fe1 C8 C9 -37.36(7) . . . . ?
C7 C8 C9 C5 0.10(14) . . . . ?
Fe1 C8 C9 C5 59.10(8) . . . . ?
C7 C8 C9 Fe1 -59.00(9) . . . . ?
C6 C5 C9 C8 0.19(13) . . . . ?
C4 C5 C9 C8 179.06(11) . . . . ?
Fe1 C5 C9 C8 -59.17(8) . . . . ?
C6 C5 C9 Fe1 59.36(8) . . . . ?
C4 C5 C9 Fe1 -121.76(11) . . . . ?
C12 Fe1 C9 C8 -161.83(8) . . . . ?
C13 Fe1 C9 C8 165.14(14) . . . . ?
C14 Fe1 C9 C8 -46.1(2) . . . . ?
C11 Fe1 C9 C8 -119.65(8) . . . . ?
C10 Fe1 C9 C8 -78.01(9) . . . . ?
C7 Fe1 C9 C8 37.59(8) . . . . ?
C6 Fe1 C9 C8 81.77(8) . . . . ?
C5 Fe1 C9 C8 120.06(11) . . . . ?
C12 Fe1 C9 C5 78.10(9) . . . . ?
C13 Fe1 C9 C5 45.07(17) . . . . ?
C14 Fe1 C9 C5 -166.17(16) . . . . ?
C11 Fe1 C9 C5 120.29(8) . . . . ?
C10 Fe1 C9 C5 161.92(8) . . . . ?
C7 Fe1 C9 C5 -82.47(8) . . . . ?
C6 Fe1 C9 C5 -38.30(7) . . . . ?
C8 Fe1 C9 C5 -120.06(11) . . . . ?
C12 Fe1 C10 C11 37.37(8) . . . . ?
C13 Fe1 C10 C11 81.25(9) . . . . ?
C14 Fe1 C10 C11 118.77(12) . . . . ?
C9 Fe1 C10 C11 -77.00(9) . . . . ?
C7 Fe1 C10 C11 -161.31(7) . . . . ?
C6 Fe1 C10 C11 164.34(12) . . . . ?
C5 Fe1 C10 C11 -41.88(18) . . . . ?
C8 Fe1 C10 C11 -119.14(8) . . . . ?
C12 Fe1 C10 C14 -81.40(10) . . . . ?
C13 Fe1 C10 C14 -37.52(10) . . . . ?
C9 Fe1 C10 C14 164.23(9) . . . . ?
C11 Fe1 C10 C14 -118.77(12) . . . . ?
C7 Fe1 C10 C14 79.92(10) . . . . ?
C6 Fe1 C10 C14 45.57(18) . . . . ?
C5 Fe1 C10 C14 -160.65(13) . . . . ?
C8 Fe1 C10 C14 122.09(10) . . . . ?
C14 C10 C11 C12 0.55(15) . . . . ?
Fe1 C10 C11 C12 -58.87(9) . . . . ?
C14 C10 C11 Fe1 59.42(10) . . . . ?
C12 Fe1 C11 C10 -119.89(11) . . . . ?
C13 Fe1 C11 C10 -82.11(9) . . . . ?
C14 Fe1 C11 C10 -38.08(9) . . . . ?
C9 Fe1 C11 C10 121.61(8) . . . . ?
C7 Fe1 C11 C10 46.50(17) . . . . ?
C6 Fe1 C11 C10 -163.69(12) . . . . ?
C5 Fe1 C11 C10 163.75(8) . . . . ?
C8 Fe1 C11 C10 79.47(9) . . . . ?
C13 Fe1 C11 C12 37.78(9) . . . . ?
C14 Fe1 C11 C12 81.81(9) . . . . ?
C9 Fe1 C11 C12 -118.49(8) . . . . ?
C10 Fe1 C11 C12 119.89(11) . . . . ?
C7 Fe1 C11 C12 166.40(12) . . . . ?
C6 Fe1 C11 C12 -43.79(17) . . . . ?
C5 Fe1 C11 C12 -76.35(9) . . . . ?
C8 Fe1 C11 C12 -160.64(8) . . . . ?
C10 C11 C12 C13 -0.41(15) . . . . ?
Fe1 C11 C12 C13 -59.38(9) . . . . ?
C10 C11 C12 Fe1 58.97(9) . . . . ?
C13 Fe1 C12 C11 -119.19(12) . . . . ?
C14 Fe1 C12 C11 -81.33(9) . . . . ?
C9 Fe1 C12 C11 79.67(9) . . . . ?
C10 Fe1 C12 C11 -37.32(8) . . . . ?
C7 Fe1 C12 C11 -165.15(14) . . . . ?
C6 Fe1 C12 C11 163.11(8) . . . . ?
C5 Fe1 C12 C11 121.51(8) . . . . ?
C8 Fe1 C12 C11 47.38(17) . . . . ?
C14 Fe1 C12 C13 37.85(9) . . . . ?
C9 Fe1 C12 C13 -161.15(8) . . . . ?
C11 Fe1 C12 C13 119.19(12) . . . . ?
C10 Fe1 C12 C13 81.87(10) . . . . ?
C7 Fe1 C12 C13 -45.97(19) . . . . ?
C6 Fe1 C12 C13 -77.70(10) . . . . ?
C5 Fe1 C12 C13 -119.30(9) . . . . ?
C8 Fe1 C12 C13 166.56(13) . . . . ?
C11 C12 C13 C14 0.10(15) . . . . ?
Fe1 C12 C13 C14 -59.36(10) . . . . ?
C11 C12 C13 Fe1 59.46(9) . . . . ?
C14 Fe1 C13 C12 -119.08(13) . . . . ?
C9 Fe1 C13 C12 45.44(18) . . . . ?
C11 Fe1 C13 C12 -37.73(9) . . . . ?
C10 Fe1 C13 C12 -81.52(9) . . . . ?
C7 Fe1 C13 C12 162.78(8) . . . . ?
C6 Fe1 C13 C12 120.87(9) . . . . ?
C5 Fe1 C13 C12 78.25(10) . . . . ?
C8 Fe1 C13 C12 -164.63(15) . . . . ?
C12 Fe1 C13 C14 119.08(13) . . . . ?
C9 Fe1 C13 C14 164.52(13) . . . . ?
C11 Fe1 C13 C14 81.35(10) . . . . ?
C10 Fe1 C13 C14 37.56(10) . . . . ?
C7 Fe1 C13 C14 -78.14(11) . . . . ?
C6 Fe1 C13 C14 -120.05(9) . . . . ?
C5 Fe1 C13 C14 -162.67(9) . . . . ?
C8 Fe1 C13 C14 -45.6(2) . . . . ?
C12 C13 C14 C10 0.24(16) . . . . ?
Fe1 C13 C14 C10 -59.10(10) . . . . ?
C12 C13 C14 Fe1 59.34(9) . . . . ?
C11 C10 C14 C13 -0.49(16) . . . . ?
Fe1 C10 C14 C13 59.05(10) . . . . ?
C11 C10 C14 Fe1 -59.54(9) . . . . ?
C12 Fe1 C14 C13 -37.82(9) . . . . ?
C9 Fe1 C14 C13 -162.10(16) . . . . ?
C11 Fe1 C14 C13 -81.75(10) . . . . ?
C10 Fe1 C14 C13 -119.65(14) . . . . ?
C7 Fe1 C14 C13 121.22(9) . . . . ?
C6 Fe1 C14 C13 78.42(11) . . . . ?
C5 Fe1 C14 C13 42.3(2) . . . . ?
C8 Fe1 C14 C13 163.24(9) . . . . ?
C12 Fe1 C14 C10 81.83(10) . . . . ?
C13 Fe1 C14 C10 119.65(14) . . . . ?
C9 Fe1 C14 C10 -42.5(2) . . . . ?
C11 Fe1 C14 C10 37.91(9) . . . . ?
C7 Fe1 C14 C10 -119.13(9) . . . . ?
C6 Fe1 C14 C10 -161.93(8) . . . . ?
C5 Fe1 C14 C10 161.99(13) . . . . ?
C8 Fe1 C14 C10 -77.11(11) . . . . ?
